data_9012836
loop_
_publ_author_name
'Whitfield, H. J.'

_publ_section_title
;
 Crystal structure of the beta-form of tetraarsenic trisulphide
;
_journal_name_full 'Journal of the Chemical Society, Dalton Transactions, Inorganic Chemistry'
_journal_page_first 1737
_journal_page_last 1738
_journal_volume 1973
_journal_year 1973
_chemical_compound_source Synthetic
_chemical_formula_sum 'As4 S3'
_chemical_name_mineral Dimorphite
_space_group_IT_number 62
_symmetry_space_group_name_Hall '-P 2ac 2n'
_symmetry_space_group_name_H-M 'P n m a'
_cell_angle_alpha 90
_cell_angle_beta 90
_cell_angle_gamma 90
_cell_length_a 11.21
_cell_length_b 9.90
_cell_length_c 6.58
_cell_formula_units_Z 4
_cell_volume 730.242
_database_code_amcsd 0014106
_exptl_crystal_density_diffrn 3.601
_cod_database_code 9012836

loop_
_space_group_symop_operation_xyz
x,y,z
x,1/2-y,z
-x,1/2+y,-z
1/2-x,1/2+y,1/2+z
1/2+x,1/2-y,1/2-z
1/2+x,y,1/2-z
1/2-x,-y,1/2+z
-x,-y,-z

loop_
_atom_site_aniso_label
_atom_site_aniso_U_11
_atom_site_aniso_U_22
_atom_site_aniso_U_33
_atom_site_aniso_U_12
_atom_site_aniso_U_13
_atom_site_aniso_U_23
As1 0.02292 0.04220 0.01426 0.00000 0.00000 -0.00231
As2 0.01464 0.03476 0.02566 0.00000 0.00000 -0.00528
As3 0.03883 0.01887 0.02062 0.00056 -0.00785 -0.00264
S1 0.02674 0.02135 0.02786 -0.01743 -0.00224 -0.00033
S2 0.00637 0.03873 0.01470 0.00000 0.00000 -0.00198

loop_
_atom_site_label
_atom_site_fract_x
_atom_site_fract_y
_atom_site_fract_z
As1 0.68500 0.25000 0.17410
As2 0.41450 0.25000 -0.10450
As3 0.57050 0.12470 -0.28800
S1 0.70200 0.07960 -0.04560
S2 0.48680 0.25000 0.20970

loop_
_cod_related_entry_id
_cod_related_entry_database
_cod_related_entry_code
1 AMCSD 0014106
